data_1560694
loop_
_publ_author_name
'Meundaeng, Natthaya'
'Rujiwatra, Apinpus'
'Prior, Timothy J.'

_publ_section_title
;
 Copper coordination polymers constructed from thiazole-5-carboxylic acid:
 Synthesis, crystal structures, and structural transformation
;
_journal_name_full 'Journal of Solid State Chemistry'
_journal_page_first 138
_journal_page_last 145
_journal_paper_doi 10.1016/j.jssc.2016.10.009
_journal_volume 245
_journal_year 2017
_chemical_formula_moiety
;
C4 H3 N O2 S
;
_chemical_formula_sum 'C4 H3 N O2 S'
_chemical_formula_weight 129.13
_space_group_crystal_system orthorhombic
_space_group_IT_number 57
_space_group_name_Hall '-P 2c 2b'
_space_group_name_H-M_alt 'P b c m'
_atom_sites_solution_hydrogens mixed
_cell_angle_alpha 90
_cell_angle_beta 90
_cell_angle_gamma 90
_cell_formula_units_Z 4
_cell_length_a 6.780(2)
_cell_length_b 12.082(5)
_cell_length_c 6.403(3)
_cell_measurement_reflns_used 5736
_cell_measurement_temperature 150(2)
_cell_measurement_theta_max 29.25
_cell_measurement_theta_min 1.50
_cell_volume 524.5(4)
_computing_cell_refinement 'Stoe X-AREA'
_computing_data_collection 'Stoe X-AREA'
_computing_structure_refinement 'SHELXL-2014/7 (Sheldrick, 2014)'
_diffrn_ambient_temperature 150(2)
_diffrn_detector_area_resol_mean 6.67
_diffrn_measured_fraction_theta_full 0.996
_diffrn_measured_fraction_theta_max 0.990
_diffrn_measurement_device_type 'Stoe IPDS2'
_diffrn_measurement_method \w-scans
_diffrn_radiation_type MoK\a
_diffrn_radiation_wavelength 0.71073
_diffrn_reflns_av_R_equivalents 0.1109
_diffrn_reflns_av_unetI/netI 0.0641
_diffrn_reflns_Laue_measured_fraction_full 0.996
_diffrn_reflns_Laue_measured_fraction_max 0.990
_diffrn_reflns_limit_h_max 9
_diffrn_reflns_limit_h_min -8
_diffrn_reflns_limit_k_max 16
_diffrn_reflns_limit_k_min -16
_diffrn_reflns_limit_l_max 5
_diffrn_reflns_limit_l_min -8
_diffrn_reflns_number 2980
_diffrn_reflns_point_group_measured_fraction_full 0.996
_diffrn_reflns_point_group_measured_fraction_max 0.990
_diffrn_reflns_theta_full 26.000
_diffrn_reflns_theta_max 29.284
_diffrn_reflns_theta_min 3.004
_diffrn_source 'fine-focus sealed tube'
_exptl_absorpt_coefficient_mu 0.507
_exptl_absorpt_correction_type none
_exptl_crystal_colour brown
_exptl_crystal_density_diffrn 1.635
_exptl_crystal_description block
_exptl_crystal_F_000 264
_exptl_crystal_size_max 0.460
_exptl_crystal_size_mid 0.110
_exptl_crystal_size_min 0.100
_refine_diff_density_max 0.578
_refine_diff_density_min -0.370
_refine_diff_density_rms 0.079
_refine_ls_extinction_coef .
_refine_ls_extinction_method none
_refine_ls_goodness_of_fit_ref 0.956
_refine_ls_hydrogen_treatment mixed
_refine_ls_matrix_type full
_refine_ls_number_parameters 52
_refine_ls_number_reflns 770
_refine_ls_number_restraints 0
_refine_ls_restrained_S_all 0.956
_refine_ls_R_factor_all 0.0680
_refine_ls_R_factor_gt 0.0545
_refine_ls_shift/su_max 0.000
_refine_ls_shift/su_mean 0.000
_refine_ls_structure_factor_coef Fsqd
_refine_ls_weighting_details 'w=1/[\s^2^(Fo^2^)+(0.0938P)^2^] where P=(Fo^2^+2Fc^2^)/3'
_refine_ls_weighting_scheme calc
_refine_ls_wR_factor_gt 0.1371
_refine_ls_wR_factor_ref 0.1452
_reflns_Friedel_coverage 0.000
_reflns_Friedel_fraction_full .
_reflns_Friedel_fraction_max .
_reflns_number_gt 560
_reflns_number_total 770
_reflns_threshold_expression 'I > 2\s(I)'
_cod_data_source_file JSSC-2017-245-138.cif
_cod_data_source_block L
_cod_database_code 1560694
_shelx_space_group_comment
;
The symmetry employed for this shelxl refinement is uniquely defined
by the following loop, which should always be used as a source of
symmetry information in preference to the above space-group names.
They are only intended as comments.
;
_shelx_estimated_absorpt_t_min 0.800
_shelx_estimated_absorpt_t_max 0.951

loop_
_space_group_symop_operation_xyz
'x, y, z'
'-x, -y, z+1/2'
'-x, y+1/2, -z+1/2'
'x, -y+1/2, -z'
'-x, -y, -z'
'x, y, -z-1/2'
'x, -y-1/2, z-1/2'
'-x, y-1/2, z'

loop_
_atom_site_label
_atom_site_type_symbol
_atom_site_fract_x
_atom_site_fract_y
_atom_site_fract_z
_atom_site_U_iso_or_equiv
_atom_site_adp_type
_atom_site_occupancy
_atom_site_site_symmetry_order
_atom_site_calc_flag
_atom_site_refinement_flags_posn
_atom_site_refinement_flags_adp
_atom_site_refinement_flags_occupancy
_atom_site_disorder_assembly
_atom_site_disorder_group
S1 S 0.94840(11) 0.40440(6) 0.2500 0.0515(3) Uani 1 2 d S T P . .
O2 O 0.4081(3) 0.52241(18) 0.2500 0.0496(6) Uani 1 2 d S T P . .
O1 O 0.6974(3) 0.61410(18) 0.2500 0.0598(7) Uani 1 2 d S T P . .
N1 N 0.7387(4) 0.22737(18) 0.2500 0.0476(6) Uani 1 2 d S T P . .
C2 C 0.6961(4) 0.4174(2) 0.2500 0.0451(7) Uani 1 2 d S T P . .
C4 C 0.9213(5) 0.2637(3) 0.2500 0.0499(8) Uani 1 2 d S T P . .
H4 H 1.0313 0.2149 0.2500 0.060 Uiso 1 2 calc R U P . .
C3 C 0.6092(5) 0.3156(2) 0.2500 0.0463(7) Uani 1 2 d S T P . .
H3 H 0.4701 0.3061 0.2500 0.056 Uiso 1 2 calc R U P . .
C1 C 0.6020(4) 0.5282(2) 0.2500 0.0465(7) Uani 1 2 d S T P . .
H2 H 0.381(7) 0.587(3) 0.2500 0.068(12) Uiso 1 2 d S . P . .

loop_
_atom_site_aniso_label
_atom_site_aniso_U_11
_atom_site_aniso_U_22
_atom_site_aniso_U_33
_atom_site_aniso_U_23
_atom_site_aniso_U_13
_atom_site_aniso_U_12
S1 0.0349(4) 0.0499(5) 0.0697(6) 0.000 0.000 -0.0015(3)
O2 0.0375(11) 0.0426(11) 0.0685(15) 0.000 0.000 0.0019(8)
O1 0.0407(12) 0.0457(10) 0.093(2) 0.000 0.000 -0.0033(8)
N1 0.0400(14) 0.0479(12) 0.0549(15) 0.000 0.000 0.0038(10)
C2 0.0332(13) 0.0444(13) 0.0575(18) 0.000 0.000 -0.0003(10)
C4 0.0430(17) 0.0500(15) 0.0566(19) 0.000 0.000 0.0046(11)
C3 0.0387(14) 0.0450(14) 0.0552(18) 0.000 0.000 -0.0009(11)
C1 0.0369(14) 0.0438(14) 0.0587(18) 0.000 0.000 -0.0006(11)

loop_
_atom_type_symbol
_atom_type_description
_atom_type_scat_dispersion_real
_atom_type_scat_dispersion_imag
_atom_type_scat_source
C C 0.0033 0.0016 'International Tables Vol C Tables 4.2.6.8 and 6.1.1.4'
H H 0.0000 0.0000 'International Tables Vol C Tables 4.2.6.8 and 6.1.1.4'
N N 0.0061 0.0033 'International Tables Vol C Tables 4.2.6.8 and 6.1.1.4'
O O 0.0106 0.0060 'International Tables Vol C Tables 4.2.6.8 and 6.1.1.4'
S S 0.1246 0.1234 'International Tables Vol C Tables 4.2.6.8 and 6.1.1.4'

loop_
_geom_angle_atom_site_label_1
_geom_angle_atom_site_label_2
_geom_angle_atom_site_label_3
_geom_angle
_geom_angle_site_symmetry_1
_geom_angle_site_symmetry_3
C4 S1 C2 89.09(14) . .
C1 O2 H2 100(4) . .
C4 N1 C3 110.0(2) . .
C3 C2 C1 129.0(3) . .
C3 C2 S1 110.3(2) . .
C1 C2 S1 120.7(2) . .
N1 C4 S1 115.7(2) . .
N1 C4 H4 122.2 . .
S1 C4 H4 122.2 . .
C2 C3 N1 114.9(3) . .
C2 C3 H3 122.5 . .
N1 C3 H3 122.5 . .
O1 C1 O2 125.0(3) . .
O1 C1 C2 122.6(3) . .
O2 C1 C2 112.4(2) . .

loop_
_geom_bond_atom_site_label_1
_geom_bond_atom_site_label_2
_geom_bond_distance
_geom_bond_site_symmetry_2
S1 C4 1.710(3) .
S1 C2 1.718(3) .
O2 C1 1.317(4) .
O2 H2 0.81(4) .
O1 C1 1.223(3) .
N1 C4 1.314(4) .
N1 C3 1.381(4) .
C2 C3 1.364(4) .
C2 C1 1.483(4) .
C4 H4 0.9500 .
C3 H3 0.9500 .

loop_
_geom_hbond_atom_site_label_D
_geom_hbond_atom_site_label_H
_geom_hbond_atom_site_label_A
_geom_hbond_distance_DH
_geom_hbond_distance_HA
_geom_hbond_distance_DA
_geom_hbond_angle_DHA
_geom_hbond_site_symmetry_A
C4 H4 O1 0.95 2.21 3.154(4) 175.2 3_745
C3 H3 O1 0.95 2.58 3.201(4) 123.0 3_645
O2 H2 N1 0.81(4) 1.88(4) 2.669(3) 168(5) 3_655

loop_
_geom_torsion_atom_site_label_1
_geom_torsion_atom_site_label_2
_geom_torsion_atom_site_label_3
_geom_torsion_atom_site_label_4
_geom_torsion
_geom_torsion_site_symmetry_1
_geom_torsion_site_symmetry_2
_geom_torsion_site_symmetry_3
_geom_torsion_site_symmetry_4
C4 S1 C2 C3 0.0 . . . .
C4 S1 C2 C1 180.0 . . . .
C3 N1 C4 S1 0.0 . . . .
C2 S1 C4 N1 0.0 . . . .
C1 C2 C3 N1 180.0 . . . .
S1 C2 C3 N1 0.0 . . . .
C4 N1 C3 C2 0.0 . . . .
C3 C2 C1 O1 180.0 . . . .
S1 C2 C1 O1 0.0 . . . .
C3 C2 C1 O2 0.0 . . . .
S1 C2 C1 O2 180.0 . . . .
